data_4020797
loop_
_publ_author_name
'Urlam Murali Krishna'
'Kodand D. Deodhar'
'Girish K. Trivedi'
'Shaikh M. Mobin'

_publ_section_title
;
 Novel Route to Functionalized Cyclooctanoids
 via [5+3] Cycloaddition
;
_journal_name_full 'Journal of Organic Chemistry'
_journal_page_first 967
_journal_page_last 969
_journal_paper_doi 10.1021/jo0353583
_journal_volume 69
_journal_year 2004
_chemical_formula_sum 'C14 H18 O6'
_chemical_formula_weight 282.28
_space_group_IT_number 14
_symmetry_cell_setting monoclinic
_symmetry_space_group_name_Hall '-P 2yn'
_symmetry_space_group_name_H-M 'P 1 21/n 1'
_cell_angle_alpha 90.000
_cell_angle_beta 109.664(10)
_cell_angle_gamma 90.000
_cell_formula_units_Z 4
_cell_length_a 10.5020(13)
_cell_length_b 10.6560(10)
_cell_length_c 12.9850(18)
_cell_measurement_temperature 293(2)
_cell_volume 1368.4(3)
_diffrn_ambient_temperature 293(2)
_exptl_crystal_density_diffrn 1.370
_cod_depositor_comments
;
The following automatic conversions were performed:
'_symmetry_cell_setting' value 'Monoclinic' changed to 'monoclinic'
according to '/home/saulius/struct/CIF-dictionaries/cif_core.dic'
dictionary named 'cif_core.dic' version 2.4.1 from 2010-06-29.

Automatic conversion script
Id: cif_fix_enum 1527 2010-12-29 10:47:43Z saulius 
;
_cod_original_sg_symbol_H-M 'P 21/n'
_cod_database_code 4020797

loop_
_symmetry_equiv_pos_as_xyz
'x, y, z'
'-x+1/2, y+1/2, -z+1/2'
'-x, -y, -z'
'x-1/2, -y-1/2, z-1/2'

loop_
_atom_site_label
_atom_site_type_symbol
_atom_site_fract_x
_atom_site_fract_y
_atom_site_fract_z
_atom_site_U_iso_or_equiv
_atom_site_adp_type
_atom_site_occupancy
_atom_site_calc_flag
_atom_site_refinement_flags
_atom_site_disorder_assembly
_atom_site_disorder_group
O1 O -0.0883(4) 0.5572(4) 1.1455(4) 0.1254(18) Uani 1 d . . .
O2 O -0.0322(3) 0.7343(3) 1.0841(3) 0.0700(9) Uani 1 d . . .
O3 O 0.3128(3) 0.6348(3) 1.1235(2) 0.0628(9) Uani 1 d . . .
O4 O 0.1076(3) 0.8784(3) 0.9746(2) 0.0561(8) Uani 1 d . . .
O5 O 0.3672(3) 0.6759(3) 0.9313(2) 0.0565(8) Uani 1 d . . .
O6 O 0.2438(5) 0.7014(4) 0.7554(3) 0.1097(15) Uani 1 d . . .
C1 C -0.2618(5) 0.6803(7) 1.0232(5) 0.0696(14) Uani 1 d . . .
C2 C -0.1215(5) 0.6489(5) 1.0911(4) 0.0607(11) Uani 1 d . . .
C3 C 0.1092(4) 0.7103(5) 1.1410(4) 0.0681(13) Uani 1 d . . .
C4 C 0.1774(6) 0.8187(9) 1.2055(6) 0.112(3) Uani 1 d . . .
C5 C 0.3260(5) 0.7977(6) 1.2520(4) 0.0779(16) Uani 1 d . . .
C6 C 0.3859(6) 0.7453(6) 1.1716(6) 0.098(2) Uani 1 d . . .
C7 C 0.3931(5) 0.8456(5) 1.0656(5) 0.0813(17) Uani 1 d . . .
C8 C 0.3055(4) 0.7877(4) 0.9570(4) 0.0584(11) Uani 1 d . . .
C9 C 0.1689(4) 0.7593(4) 0.9665(3) 0.0486(10) Uani 1 d . . .
C10 C 0.1768(4) 0.6676(4) 1.0606(3) 0.0508(10) Uani 1 d . . .
C11 C 0.1901(6) 0.9694(7) 1.0340(7) 0.105(2) Uani 1 d . . .
C12 C 0.3228(5) 0.9651(5) 1.0745(5) 0.0708(14) Uani 1 d . . .
C13 C 0.3287(5) 0.6441(5) 0.8257(4) 0.0657(12) Uani 1 d . . .
C14 C 0.3985(6) 0.5293(6) 0.8070(5) 0.0713(14) Uani 1 d . . .
H9 H 0.114(4) 0.726(3) 0.900(3) 0.045(10) Uiso 1 d . . .
H10 H 0.148(4) 0.590(4) 1.026(4) 0.062(12) Uiso 1 d . . .
H6 H 0.487(8) 0.699(6) 1.240(6) 0.15(3) Uiso 1 d . . .
H8 H 0.300(5) 0.854(4) 0.902(4) 0.071(13) Uiso 1 d . . .
H12 H 0.375(5) 1.028(5) 1.117(4) 0.090(17) Uiso 1 d . . .
H14A H 0.412(6) 0.532(5) 0.743(5) 0.096(18) Uiso 1 d . . .
H14 H 0.338(8) 0.463(7) 0.799(6) 0.14(3) Uiso 1 d . . .
H1 H -0.264(6) 0.729(6) 0.971(5) 0.10(2) Uiso 1 d . . .
H7 H 0.483(6) 0.868(6) 1.053(5) 0.112(19) Uiso 1 d . . .
H5 H 0.372(5) 0.853(5) 1.289(4) 0.070(15) Uiso 1 d . . .
H14B H 0.474(7) 0.505(6) 0.873(6) 0.12(2) Uiso 1 d . . .
H3 H 0.114(6) 0.633(6) 1.187(5) 0.11(2) Uiso 1 d . . .
H1A H -0.296(8) 0.733(7) 1.068(7) 0.14(3) Uiso 1 d . . .
H1B H -0.304(7) 0.617(6) 1.020(5) 0.11(2) Uiso 1 d . . .
H4A H 0.157(7) 0.889(7) 1.196(6) 0.12(3) Uiso 1 d . . .
H11 H 0.135(6) 1.047(5) 1.041(5) 0.105(18) Uiso 1 d . . .
H5A H 0.369(2) 0.687(2) 1.241(2) 0.000(5) Uiso 1 d . . .
H4 H 0.189(4) 0.920(4) 1.105(4) 0.031(11) Uiso 1 d . . .

loop_
_atom_site_aniso_label
_atom_site_aniso_U_11
_atom_site_aniso_U_22
_atom_site_aniso_U_33
_atom_site_aniso_U_23
_atom_site_aniso_U_13
_atom_site_aniso_U_12
O1 0.086(3) 0.083(3) 0.175(5) 0.050(3) 0.001(3) -0.010(2)
O2 0.0406(15) 0.098(2) 0.072(2) 0.0242(17) 0.0196(14) 0.0066(16)
O3 0.0455(16) 0.0567(18) 0.0712(19) -0.0066(14) -0.0001(14) 0.0174(13)
O4 0.0465(15) 0.0550(17) 0.0664(18) 0.0036(14) 0.0184(13) 0.0158(13)
O5 0.0498(16) 0.0640(18) 0.0573(18) 0.0003(14) 0.0204(13) 0.0179(13)
O6 0.120(3) 0.146(4) 0.064(2) 0.024(2) 0.032(2) 0.056(3)
C1 0.055(3) 0.085(4) 0.067(3) 0.000(3) 0.018(2) -0.007(3)
C2 0.064(3) 0.059(3) 0.056(3) -0.008(2) 0.017(2) -0.003(2)
C3 0.047(2) 0.099(4) 0.059(3) 0.021(3) 0.019(2) 0.014(2)
C4 0.058(3) 0.161(8) 0.099(5) -0.065(5) 0.001(3) 0.029(4)
C5 0.056(3) 0.110(5) 0.057(3) -0.030(3) 0.005(2) 0.006(3)
C6 0.062(3) 0.099(4) 0.112(5) -0.023(4) 0.001(3) 0.020(3)
C7 0.044(2) 0.064(3) 0.125(5) -0.029(3) 0.014(3) -0.001(2)
C8 0.055(2) 0.053(3) 0.073(3) 0.010(2) 0.030(2) 0.017(2)
C9 0.0345(18) 0.058(2) 0.047(2) -0.0077(19) 0.0046(17) 0.0106(17)
C10 0.042(2) 0.042(2) 0.056(2) -0.0023(19) 0.0006(18) 0.0086(18)
C11 0.077(4) 0.104(5) 0.126(6) -0.046(5) 0.024(4) 0.025(4)
C12 0.059(3) 0.053(3) 0.102(4) -0.018(3) 0.028(3) -0.002(2)
C13 0.060(3) 0.086(3) 0.057(3) 0.011(2) 0.026(2) 0.016(2)
C14 0.068(3) 0.085(4) 0.070(3) -0.016(3) 0.036(3) 0.002(3)

loop_
_geom_bond_atom_site_label_1
_geom_bond_atom_site_label_2
_geom_bond_distance
_geom_bond_site_symmetry_2
_geom_bond_publ_flag
O1 C2 1.188(6) . ?
O2 C2 1.331(5) . ?
O2 C3 1.442(5) . ?
O3 C10 1.430(5) . ?
O3 C6 1.430(7) . ?
O4 C11 1.356(7) . ?
O4 C9 1.443(5) . ?
O5 C13 1.337(5) . ?
O5 C8 1.448(5) . ?
O6 C13 1.205(6) . ?
C1 C2 1.478(7) . ?
C1 H1 0.85(6) . ?
C1 H1A 0.96(8) . ?
C1 H1B 0.80(7) . ?
C3 C4 1.465(9) . ?
C3 C10 1.516(6) . ?
C3 H3 1.01(6) . ?
C4 C5 1.488(8) . ?
C4 H4A 0.78(7) . ?
C4 H4 1.72(5) . ?
C5 C6 1.496(8) . ?
C5 H5 0.81(5) . ?
C5 H5A 1.28(2) . ?
C6 C7 1.765(10) . ?
C6 H6 1.24(8) . ?
C6 H5A 1.15(2) . ?
C7 C12 1.495(7) . ?
C7 C8 1.531(7) . ?
C7 H7 1.04(6) . ?
C8 C9 1.511(6) . ?
C8 H8 0.99(5) . ?
C9 C10 1.546(6) . ?
C9 H9 0.93(4) . ?
C10 H10 0.94(4) . ?
C11 C12 1.314(8) . ?
C11 H11 1.03(6) . ?
C11 H4 1.07(4) . ?
C12 H12 0.92(6) . ?
C13 C14 1.488(7) . ?
C14 H14A 0.89(6) . ?
C14 H14 0.94(8) . ?
C14 H14B 0.98(7) . ?
